data_4087449
loop_
_publ_author_name
'Yang, Xiang-Yuan'
'Tay, Wee Shan'
'Li, Yongxin'
'Pullarkat, Sumod A.'
'Leung, Pak-Hing'

_publ_section_title
;
 Versatile Syntheses of Optically Pure PCE Pincer Ligands: Facile
 Modifications of the Pendant Arms and Ligand Backbones
;
_journal_issue 8
_journal_name_full Organometallics
_journal_page_first 1582
_journal_paper_doi 10.1021/acs.organomet.5b00132
_journal_volume 34
_journal_year 2015
_chemical_absolute_configuration ad
_chemical_formula_moiety 'C48 H38 Cl F O2 P2 Pd'
_chemical_formula_sum 'C48 H38 Cl F O2 P2 Pd'
_chemical_formula_weight 869.57
_space_group_IT_number 4
_space_group_name_Hall 'P 2yb'
_space_group_name_H-M_alt 'P 1 21 1'
_symmetry_cell_setting monoclinic
_symmetry_space_group_name_H-M 'P 1 21 1'
_atom_sites_solution_hydrogens geom
_atom_sites_solution_primary direct
_atom_sites_solution_secondary difmap
_audit_creation_method SHELXL-97
_cell_angle_alpha 90.00
_cell_angle_beta 91.492(4)
_cell_angle_gamma 90.00
_cell_formula_units_Z 4
_cell_length_a 17.9347(17)
_cell_length_b 9.6113(8)
_cell_length_c 23.039(2)
_cell_measurement_reflns_used 9868
_cell_measurement_temperature 103(2)
_cell_measurement_theta_max 30.00
_cell_measurement_theta_min 2.55
_cell_volume 3970.0(6)
_computing_cell_refinement 'Bruker SAINT'
_computing_data_collection 'Bruker APEX2'
_computing_data_reduction 'Bruker SAINT'
_computing_molecular_graphics 'Bruker SHELXTL'
_computing_publication_material 'Bruker SHELXTL'
_computing_structure_refinement 'SHELXL-97 (Sheldrick, 2008)'
_computing_structure_solution 'SHELXS-97 (Sheldrick, 2008)'
_diffrn_ambient_temperature 103(2)
_diffrn_measured_fraction_theta_full 0.988
_diffrn_measured_fraction_theta_max 0.988
_diffrn_measurement_device_type 'Bruker APEX-II CCD'
_diffrn_measurement_method '\f and \w scans'
_diffrn_radiation_monochromator graphite
_diffrn_radiation_source 'fine-focus sealed tube'
_diffrn_radiation_type MoK\a
_diffrn_radiation_wavelength 0.71073
_diffrn_reflns_av_R_equivalents 0.0469
_diffrn_reflns_av_sigmaI/netI 0.0555
_diffrn_reflns_limit_h_max 25
_diffrn_reflns_limit_h_min -25
_diffrn_reflns_limit_k_max 13
_diffrn_reflns_limit_k_min -9
_diffrn_reflns_limit_l_max 32
_diffrn_reflns_limit_l_min -32
_diffrn_reflns_number 74964
_diffrn_reflns_theta_full 30.72
_diffrn_reflns_theta_max 30.72
_diffrn_reflns_theta_min 1.14
_exptl_absorpt_coefficient_mu 0.660
_exptl_absorpt_correction_T_max 0.9369
_exptl_absorpt_correction_T_min 0.7782
_exptl_absorpt_correction_type multi-scan
_exptl_absorpt_process_details sadabs
_exptl_crystal_colour colourless
_exptl_crystal_density_diffrn 1.455
_exptl_crystal_density_method 'not measured'
_exptl_crystal_description needle
_exptl_crystal_F_000 1776
_exptl_crystal_size_max 0.40
_exptl_crystal_size_mid 0.12
_exptl_crystal_size_min 0.10
_refine_diff_density_max 1.063
_refine_diff_density_min -0.964
_refine_diff_density_rms 0.094
_refine_ls_abs_structure_details 'Flack H D (1983), Acta Cryst. A39, 876-881'
_refine_ls_abs_structure_Flack -0.038(12)
_refine_ls_extinction_method none
_refine_ls_goodness_of_fit_ref 1.032
_refine_ls_hydrogen_treatment constr
_refine_ls_matrix_type full
_refine_ls_number_parameters 991
_refine_ls_number_reflns 21675
_refine_ls_number_restraints 1
_refine_ls_restrained_S_all 1.032
_refine_ls_R_factor_all 0.0488
_refine_ls_R_factor_gt 0.0366
_refine_ls_shift/su_max 0.003
_refine_ls_shift/su_mean 0.000
_refine_ls_structure_factor_coef Fsqd
_refine_ls_weighting_details 'calc w=1/[\s^2^(Fo^2^)+(0.0270P)^2^+2.6254P] where P=(Fo^2^+2Fc^2^)/3'
_refine_ls_weighting_scheme calc
_refine_ls_wR_factor_gt 0.0736
_refine_ls_wR_factor_ref 0.0802
_reflns_number_gt 18745
_reflns_number_total 21675
_reflns_threshold_expression >2sigma(I)
_cod_data_source_file om5b00132_si_005.cif
_cod_data_source_block leung681s
_cod_depositor_comments
;
The following automatic conversions were performed:

data item '_symmetry_cell_setting' value 'Monoclinic' was changed to
'monoclinic' in accordance with the
/home/saulius/struct/COD-crude-data/automatic-downloads/DataCite-retrospective/ACS/depositions/lib/dictionaries/cif_core.dic
dictionary named 'cif_core.dic' version 2.4.2 last updated on
2011-04-26.

Automatic conversion script
Id: cif_fix_values 6909 2019-04-08 15:41:33Z antanas 
;
_cod_original_cell_volume 3970.1(6)
_cod_original_sg_symbol_H-M P2(1)
_cod_database_code 4087449

loop_
_symmetry_equiv_pos_as_xyz
'x, y, z'
'-x, y+1/2, -z'

loop_
_atom_site_label
_atom_site_type_symbol
_atom_site_fract_x
_atom_site_fract_y
_atom_site_fract_z
_atom_site_U_iso_or_equiv
_atom_site_adp_type
_atom_site_occupancy
_atom_site_symmetry_multiplicity
_atom_site_calc_flag
_atom_site_refinement_flags
Pd1 Pd 0.698266(11) 0.77380(2) 0.589743(9) 0.01146(6) Uani 1 1 d .
Pd2 Pd 0.297334(11) 0.72578(2) 0.910009(9) 0.01158(6) Uani 1 1 d .
C1 C 0.77735(15) 0.9128(3) 0.56704(13) 0.0139(6) Uani 1 1 d .
C2 C 0.78456(15) 1.0425(3) 0.59573(13) 0.0145(6) Uani 1 1 d .
C3 C 0.83434(15) 1.1425(3) 0.57632(13) 0.0163(6) Uani 1 1 d .
H3 H 0.8381 1.2308 0.5947 0.020 Uiso 1 1 calc R
C4 C 0.87782(16) 1.1106(3) 0.53011(13) 0.0176(6) Uani 1 1 d .
C5 C 0.87505(16) 0.9851(3) 0.50196(13) 0.0170(6) Uani 1 1 d .
H5 H 0.9072 0.9663 0.4708 0.020 Uiso 1 1 calc R
C6 C 0.82392(15) 0.8850(3) 0.52011(12) 0.0142(6) Uani 1 1 d .
C7 C 0.81554(15) 0.7490(3) 0.48767(13) 0.0157(7) Uani 1 1 d .
H7 H 0.8647 0.7155 0.4736 0.019 Uiso 1 1 calc R
C8 C 0.75811(16) 0.7628(4) 0.43724(13) 0.0168(6) Uani 1 1 d .
H8A H 0.7406 0.6687 0.4260 0.020 Uiso 1 1 calc R
H8B H 0.7145 0.8153 0.4511 0.020 Uiso 1 1 calc R
C9 C 0.78744(16) 0.8353(3) 0.38360(13) 0.0168(6) Uani 1 1 d .
C10 C 0.73309(17) 0.8653(4) 0.33551(13) 0.0202(6) Uani 1 1 d .
C11 C 0.75649(19) 0.9359(5) 0.28657(16) 0.0360(10) Uani 1 1 d .
H11 H 0.8066 0.9675 0.2850 0.043 Uiso 1 1 calc R
C12 C 0.7082(2) 0.9607(6) 0.24051(17) 0.0490(13) Uani 1 1 d .
H12 H 0.7250 1.0098 0.2075 0.059 Uiso 1 1 calc R
C13 C 0.6353(2) 0.9144(5) 0.24204(16) 0.0362(10) Uani 1 1 d .
H13 H 0.6022 0.9305 0.2099 0.043 Uiso 1 1 calc R
C14 C 0.6109(2) 0.8448(4) 0.29044(16) 0.0305(8) Uani 1 1 d .
H14 H 0.5607 0.8133 0.2917 0.037 Uiso 1 1 calc R
C15 C 0.65936(17) 0.8212(4) 0.33700(14) 0.0234(7) Uani 1 1 d .
H15 H 0.6421 0.7743 0.3704 0.028 Uiso 1 1 calc R
C16 C 0.75286(16) 0.4693(3) 0.50158(13) 0.0163(6) Uani 1 1 d .
C17 C 0.79450(17) 0.4224(4) 0.45471(14) 0.0224(7) Uani 1 1 d .
H17 H 0.8368 0.4736 0.4428 0.027 Uiso 1 1 calc R
C18 C 0.77376(19) 0.3012(4) 0.42580(15) 0.0266(8) Uani 1 1 d .
H18 H 0.8021 0.2689 0.3943 0.032 Uiso 1 1 calc R
C19 C 0.71168(18) 0.2272(4) 0.44285(14) 0.0241(7) Uani 1 1 d .
H19 H 0.6970 0.1453 0.4225 0.029 Uiso 1 1 calc R
C20 C 0.67124(17) 0.2722(4) 0.48921(14) 0.0227(7) Uani 1 1 d .
H20 H 0.6290 0.2207 0.5010 0.027 Uiso 1 1 calc R
C21 C 0.69189(16) 0.3925(3) 0.51889(13) 0.0177(6) Uani 1 1 d .
H21 H 0.6641 0.4223 0.5512 0.021 Uiso 1 1 calc R
C22 C 0.85263(15) 0.5763(3) 0.59152(13) 0.0150(6) Uani 1 1 d .
C23 C 0.91548(16) 0.5062(3) 0.57322(15) 0.0209(7) Uani 1 1 d .
H23 H 0.9220 0.4896 0.5330 0.025 Uiso 1 1 calc R
C24 C 0.96890(17) 0.4603(4) 0.61369(16) 0.0267(8) Uani 1 1 d .
H24 H 1.0122 0.4135 0.6009 0.032 Uiso 1 1 calc R
C25 C 0.95944(17) 0.4821(4) 0.67201(16) 0.0260(8) Uani 1 1 d .
H25 H 0.9958 0.4496 0.6995 0.031 Uiso 1 1 calc R
C26 C 0.89717(18) 0.5510(4) 0.69058(15) 0.0258(7) Uani 1 1 d .
H26 H 0.8906 0.5661 0.7309 0.031 Uiso 1 1 calc R
C27 C 0.84398(17) 0.5986(3) 0.65039(13) 0.0210(7) Uani 1 1 d .
H27 H 0.8013 0.6468 0.6634 0.025 Uiso 1 1 calc R
C28 C 0.74192(15) 1.0659(3) 0.65076(12) 0.0147(6) Uani 1 1 d .
H28 H 0.7292 1.1664 0.6557 0.018 Uiso 1 1 calc R
C29 C 0.78862(17) 1.0107(4) 0.70361(14) 0.0211(7) Uani 1 1 d .
H29A H 0.7548 0.9945 0.7362 0.025 Uiso 1 1 calc R
H29B H 0.8105 0.9199 0.6931 0.025 Uiso 1 1 calc R
C30 C 0.85056(16) 1.1060(4) 0.72418(13) 0.0185(6) Uani 1 1 d .
C31 C 0.90428(16) 1.0476(3) 0.76775(13) 0.0188(6) Uani 1 1 d .
C32 C 0.92610(16) 0.9078(3) 0.76874(14) 0.0209(7) Uani 1 1 d .
H32 H 0.9061 0.8449 0.7406 0.025 Uiso 1 1 calc R
C33 C 0.97640(19) 0.8613(4) 0.81033(16) 0.0298(8) Uani 1 1 d .
H33 H 0.9925 0.7672 0.8096 0.036 Uiso 1 1 calc R
C34 C 1.00383(19) 0.9489(4) 0.85310(16) 0.0309(9) Uani 1 1 d .
H34 H 1.0370 0.9146 0.8826 0.037 Uiso 1 1 calc R
C35 C 0.98291(19) 1.0857(4) 0.85277(16) 0.0312(8) Uani 1 1 d .
H35 H 1.0020 1.1465 0.8821 0.037 Uiso 1 1 calc R
C36 C 0.93433(18) 1.1367(4) 0.81038(15) 0.0260(7) Uani 1 1 d .
H36 H 0.9213 1.2325 0.8102 0.031 Uiso 1 1 calc R
C37 C 0.62701(15) 0.9273(3) 0.71535(12) 0.0151(6) Uani 1 1 d .
C38 C 0.59324(17) 1.0286(4) 0.74914(14) 0.0223(7) Uani 1 1 d .
H38 H 0.5777 1.1141 0.7320 0.027 Uiso 1 1 calc R
C39 C 0.5824(2) 1.0048(4) 0.80724(15) 0.0290(8) Uani 1 1 d .
H39 H 0.5599 1.0750 0.8300 0.035 Uiso 1 1 calc R
C40 C 0.60359(19) 0.8820(4) 0.83291(14) 0.0270(8) Uani 1 1 d .
H40 H 0.5964 0.8675 0.8732 0.032 Uiso 1 1 calc R
C41 C 0.63576(18) 0.7786(4) 0.79954(13) 0.0235(7) Uani 1 1 d .
H41 H 0.6499 0.6925 0.8169 0.028 Uiso 1 1 calc R
C42 C 0.64717(17) 0.8012(3) 0.74111(13) 0.0196(6) Uani 1 1 d .
H42 H 0.6689 0.7302 0.7184 0.024 Uiso 1 1 calc R
C43 C 0.58607(15) 1.0636(3) 0.60613(12) 0.0132(6) Uani 1 1 d .
C44 C 0.54006(16) 0.9985(3) 0.56490(13) 0.0159(6) Uani 1 1 d .
H44 H 0.5471 0.9027 0.5566 0.019 Uiso 1 1 calc R
C45 C 0.48350(16) 1.0725(4) 0.53557(13) 0.0195(7) Uani 1 1 d .
H45 H 0.4527 1.0273 0.5072 0.023 Uiso 1 1 calc R
C46 C 0.47266(16) 1.2109(4) 0.54796(13) 0.0210(7) Uani 1 1 d .
H46 H 0.4336 1.2607 0.5286 0.025 Uiso 1 1 calc R
C47 C 0.51840(16) 1.2786(4) 0.58862(13) 0.0186(6) Uani 1 1 d .
H47 H 0.5109 1.3744 0.5966 0.022 Uiso 1 1 calc R
C48 C 0.57523(15) 1.2056(3) 0.61761(13) 0.0164(6) Uani 1 1 d .
H48 H 0.6067 1.2519 0.6452 0.020 Uiso 1 1 calc R
C49 C 0.22452(15) 0.8775(3) 0.93100(12) 0.0129(6) Uani 1 1 d .
C50 C 0.18214(15) 0.8660(3) 0.98167(12) 0.0142(6) Uani 1 1 d .
C51 C 0.13324(16) 0.9711(3) 0.99728(13) 0.0174(6) Uani 1 1 d .
H51 H 0.1040 0.9624 1.0309 0.021 Uiso 1 1 calc R
C52 C 0.12828(16) 1.0873(3) 0.96304(13) 0.0169(6) Uani 1 1 d .
C53 C 0.16829(15) 1.1051(3) 0.91344(13) 0.0161(6) Uani 1 1 d .
H53 H 0.1635 1.1876 0.8910 0.019 Uiso 1 1 calc R
C54 C 0.21599(15) 0.9987(3) 0.89704(12) 0.0135(6) Uani 1 1 d .
C55 C 0.25605(15) 1.0057(3) 0.84029(12) 0.0137(6) Uani 1 1 d .
H55 H 0.2692 1.1041 0.8309 0.016 Uiso 1 1 calc R
C56 C 0.20764(16) 0.9416(3) 0.79102(13) 0.0163(6) Uani 1 1 d .
H56A H 0.2406 0.8990 0.7621 0.020 Uiso 1 1 calc R
H56B H 0.1764 0.8668 0.8072 0.020 Uiso 1 1 calc R
C57 C 0.15745(15) 1.0477(3) 0.76078(13) 0.0165(6) Uani 1 1 d .
C58 C 0.10738(16) 0.9979(4) 0.71218(13) 0.0204(7) Uani 1 1 d .
C59 C 0.06539(18) 1.0967(4) 0.68156(15) 0.0266(8) Uani 1 1 d .
H59 H 0.0688 1.1920 0.6923 0.032 Uiso 1 1 calc R
C60 C 0.0190(2) 1.0574(5) 0.63583(17) 0.0368(10) Uani 1 1 d .
H60 H -0.0083 1.1259 0.6144 0.044 Uiso 1 1 calc R
C61 C 0.0120(2) 0.9190(5) 0.62110(17) 0.0376(10) Uani 1 1 d .
H61 H -0.0212 0.8920 0.5903 0.045 Uiso 1 1 calc R
C62 C 0.05300(19) 0.8193(4) 0.65090(16) 0.0331(9) Uani 1 1 d .
H62 H 0.0487 0.7240 0.6403 0.040 Uiso 1 1 calc R
C63 C 0.10074(17) 0.8591(4) 0.69662(15) 0.0247(7) Uani 1 1 d .
H63 H 0.1289 0.7906 0.7173 0.030 Uiso 1 1 calc R
C64 C 0.38124(15) 0.8784(3) 0.78212(12) 0.0146(6) Uani 1 1 d .
C65 C 0.3760(2) 0.9799(4) 0.73950(16) 0.0352(9) Uani 1 1 d .
H65 H 0.3528 1.0663 0.7479 0.042 Uiso 1 1 calc R
C66 C 0.4038(2) 0.9577(4) 0.68551(16) 0.0381(10) Uani 1 1 d .
H66 H 0.3994 1.0285 0.6568 0.046 Uiso 1 1 calc R
C67 C 0.43757(19) 0.8355(4) 0.67250(14) 0.0258(7) Uani 1 1 d .
H67 H 0.4546 0.8186 0.6344 0.031 Uiso 1 1 calc R
C68 C 0.4466(3) 0.7380(4) 0.71460(17) 0.0478(12) Uani 1 1 d .
H68 H 0.4728 0.6546 0.7065 0.057 Uiso 1 1 calc R
C69 C 0.4181(2) 0.7584(4) 0.76975(16) 0.0385(10) Uani 1 1 d .
H69 H 0.4245 0.6887 0.7987 0.046 Uiso 1 1 calc R
C70 C 0.40724(15) 1.0094(3) 0.89421(12) 0.0127(6) Uani 1 1 d .
C71 C 0.41190(16) 1.1530(3) 0.88908(13) 0.0174(6) Uani 1 1 d .
H71 H 0.3780 1.2016 0.8641 0.021 Uiso 1 1 calc R
C72 C 0.46637(16) 1.2257(4) 0.92064(13) 0.0187(6) Uani 1 1 d .
H72 H 0.4697 1.3240 0.9172 0.022 Uiso 1 1 calc R
C73 C 0.51587(17) 1.1545(4) 0.95724(13) 0.0207(7) Uani 1 1 d .
H73 H 0.5530 1.2044 0.9787 0.025 Uiso 1 1 calc R
C74 C 0.51146(17) 1.0119(4) 0.96262(13) 0.0218(7) Uani 1 1 d .
H74 H 0.5455 0.9637 0.9877 0.026 Uiso 1 1 calc R
C75 C 0.45683(16) 0.9390(3) 0.93107(13) 0.0172(6) Uani 1 1 d .
H75 H 0.4535 0.8407 0.9348 0.021 Uiso 1 1 calc R
C76 C 0.19171(15) 0.7375(3) 1.01928(12) 0.0147(6) Uani 1 1 d .
H76 H 0.1440 0.7130 1.0384 0.018 Uiso 1 1 calc R
C77 C 0.25554(16) 0.7553(4) 1.06456(13) 0.0173(7) Uani 1 1 d .
H77A H 0.2736 0.6622 1.0767 0.021 Uiso 1 1 calc R
H77B H 0.2974 0.8043 1.0463 0.021 Uiso 1 1 calc R
C78 C 0.23282(16) 0.8362(3) 1.11816(13) 0.0154(6) Uani 1 1 d .
C79 C 0.29239(16) 0.8696(3) 1.16266(13) 0.0176(6) Uani 1 1 d .
C80 C 0.36767(18) 0.8726(4) 1.15038(15) 0.0276(8) Uani 1 1 d .
H80 H 0.3835 0.8512 1.1124 0.033 Uiso 1 1 calc R
C81 C 0.41987(19) 0.9069(4) 1.19352(17) 0.0342(9) Uani 1 1 d .
H81 H 0.4713 0.9106 1.1848 0.041 Uiso 1 1 calc R
C82 C 0.3971(2) 0.9358(4) 1.24932(16) 0.0307(8) Uani 1 1 d .
H82 H 0.4330 0.9587 1.2788 0.037 Uiso 1 1 calc R
C83 C 0.3225(2) 0.9313(4) 1.26194(14) 0.0248(7) Uani 1 1 d .
H83 H 0.3069 0.9505 1.3002 0.030 Uiso 1 1 calc R
C84 C 0.27057(19) 0.8991(3) 1.21891(14) 0.0228(7) Uani 1 1 d .
H84 H 0.2191 0.8969 1.2277 0.027 Uiso 1 1 calc R
C85 C 0.23527(16) 0.4454(3) 1.00886(13) 0.0176(6) Uani 1 1 d .
C86 C 0.19120(19) 0.4115(4) 1.05587(15) 0.0257(7) Uani 1 1 d .
H86 H 0.1523 0.4722 1.0669 0.031 Uiso 1 1 calc R
C87 C 0.20420(19) 0.2889(4) 1.08652(15) 0.0305(8) Uani 1 1 d .
H87 H 0.1744 0.2659 1.1186 0.037 Uiso 1 1 calc R
C88 C 0.2608(2) 0.2004(4) 1.07005(15) 0.0280(8) Uani 1 1 d .
H88 H 0.2699 0.1171 1.0912 0.034 Uiso 1 1 calc R
C89 C 0.30392(19) 0.2319(4) 1.02340(16) 0.0290(8) Uani 1 1 d .
H89 H 0.3419 0.1695 1.0121 0.035 Uiso 1 1 calc R
C90 C 0.29215(17) 0.3549(3) 0.99277(14) 0.0204(6) Uani 1 1 d .
H90 H 0.3227 0.3775 0.9610 0.025 Uiso 1 1 calc R
C91 C 0.13382(16) 0.5620(3) 0.92416(13) 0.0160(6) Uani 1 1 d .
C92 C 0.06359(16) 0.6124(3) 0.93635(13) 0.0194(6) Uani 1 1 d .
H92 H 0.0569 0.6708 0.9691 0.023 Uiso 1 1 calc R
C93 C 0.00289(18) 0.5772(4) 0.90039(14) 0.0226(7) Uani 1 1 d .
H93 H -0.0450 0.6134 0.9085 0.027 Uiso 1 1 calc R
C94 C 0.01117(19) 0.4911(4) 0.85346(16) 0.0249(7) Uani 1 1 d .
H94 H -0.0308 0.4672 0.8295 0.030 Uiso 1 1 calc R
C95 C 0.0814(2) 0.4390(4) 0.84116(15) 0.0269(8) Uani 1 1 d .
H95 H 0.0876 0.3788 0.8090 0.032 Uiso 1 1 calc R
C96 C 0.14224(18) 0.4757(3) 0.87626(14) 0.0209(7) Uani 1 1 d .
H96 H 0.1903 0.4415 0.8675 0.025 Uiso 1 1 calc R
Cl1 Cl 0.59707(4) 0.62397(8) 0.61173(3) 0.01695(15) Uani 1 1 d .
Cl2 Cl 0.39377(4) 0.56109(8) 0.89581(3) 0.01894(15) Uani 1 1 d .
F1 F 0.92796(10) 1.2068(2) 0.51167(8) 0.0255(4) Uani 1 1 d .
F2 F 0.08054(10) 1.1907(2) 0.97825(8) 0.0235(4) Uani 1 1 d .
O1 O 0.85286(12) 0.8638(3) 0.37949(10) 0.0259(5) Uani 1 1 d .
O2 O 0.85343(12) 1.2274(3) 0.70916(10) 0.0264(5) Uani 1 1 d .
O3 O 0.15972(13) 1.1694(3) 0.77447(11) 0.0286(6) Uani 1 1 d .
O4 O 0.16895(12) 0.8681(3) 1.12545(9) 0.0227(5) Uani 1 1 d .
P1 P 0.77705(4) 0.62779(8) 0.54124(3) 0.01319(15) Uani 1 1 d .
P2 P 0.65681(4) 0.95852(8) 0.64210(3) 0.01216(15) Uani 1 1 d .
P3 P 0.34080(4) 0.90211(8) 0.85316(3) 0.01229(15) Uani 1 1 d .
P4 P 0.21771(4) 0.60295(8) 0.96707(3) 0.01323(15) Uani 1 1 d .

loop_
_atom_site_aniso_label
_atom_site_aniso_U_11
_atom_site_aniso_U_22
_atom_site_aniso_U_33
_atom_site_aniso_U_23
_atom_site_aniso_U_13
_atom_site_aniso_U_12
Pd1 0.01095(10) 0.01049(13) 0.01290(12) -0.00047(9) -0.00024(8) 0.00090(8)
Pd2 0.01148(10) 0.00969(13) 0.01354(12) 0.00018(9) -0.00009(8) 0.00040(8)
C1 0.0133(13) 0.0132(16) 0.0149(14) -0.0003(11) -0.0033(11) 0.0013(11)
C2 0.0116(12) 0.0128(16) 0.0188(14) 0.0035(12) -0.0045(10) 0.0034(10)
C3 0.0172(13) 0.0114(16) 0.0199(15) -0.0007(12) -0.0057(11) 0.0001(11)
C4 0.0151(13) 0.0142(16) 0.0235(16) 0.0071(12) -0.0029(11) -0.0055(11)
C5 0.0182(14) 0.0187(17) 0.0139(14) 0.0029(12) -0.0010(11) -0.0024(11)
C6 0.0105(12) 0.0161(16) 0.0158(14) 0.0025(11) -0.0026(10) 0.0018(10)
C7 0.0138(12) 0.020(2) 0.0140(14) -0.0018(12) 0.0024(10) -0.0010(11)
C8 0.0175(13) 0.0185(18) 0.0142(14) 0.0005(12) -0.0010(10) -0.0042(12)
C9 0.0170(13) 0.0170(17) 0.0163(15) -0.0021(12) 0.0025(11) -0.0019(11)
C10 0.0221(15) 0.0229(18) 0.0158(15) 0.0006(13) 0.0017(11) 0.0043(12)
C11 0.0196(16) 0.064(3) 0.0250(19) 0.0140(18) 0.0060(14) 0.0047(16)
C12 0.035(2) 0.086(4) 0.026(2) 0.030(2) 0.0075(17) 0.017(2)
C13 0.033(2) 0.054(3) 0.0208(18) 0.0077(17) -0.0063(15) 0.0155(18)
C14 0.0283(18) 0.031(2) 0.032(2) 0.0034(16) -0.0056(14) 0.0022(15)
C15 0.0242(15) 0.0250(19) 0.0207(16) 0.0055(13) -0.0042(12) -0.0007(13)
C16 0.0143(13) 0.0156(16) 0.0189(15) -0.0006(12) -0.0012(11) 0.0030(11)
C17 0.0188(15) 0.0228(19) 0.0260(17) -0.0059(13) 0.0072(12) -0.0013(12)
C18 0.0285(17) 0.028(2) 0.0233(17) -0.0087(14) 0.0074(14) 0.0001(15)
C19 0.0294(16) 0.0187(17) 0.0243(16) -0.0082(14) 0.0012(13) -0.0013(14)
C20 0.0219(14) 0.0172(17) 0.0291(17) 0.0010(14) 0.0027(12) -0.0036(13)
C21 0.0196(14) 0.0150(17) 0.0186(15) -0.0028(12) 0.0027(11) 0.0006(11)
C22 0.0123(12) 0.0102(15) 0.0224(15) 0.0016(11) -0.0013(11) -0.0010(10)
C23 0.0152(14) 0.0198(18) 0.0280(17) 0.0022(13) 0.0052(12) 0.0029(12)
C24 0.0125(14) 0.025(2) 0.043(2) 0.0097(16) 0.0036(13) 0.0049(12)
C25 0.0170(15) 0.024(2) 0.037(2) 0.0113(15) -0.0090(13) -0.0011(13)
C26 0.0261(17) 0.028(2) 0.0233(17) 0.0034(14) -0.0054(13) 0.0020(14)
C27 0.0245(15) 0.0155(17) 0.0229(16) 0.0012(13) -0.0002(12) 0.0056(12)
C28 0.0116(12) 0.0149(16) 0.0176(14) -0.0011(11) -0.0013(10) 0.0010(10)
C29 0.0212(15) 0.0224(19) 0.0196(16) -0.0004(13) -0.0011(12) -0.0066(12)
C30 0.0157(13) 0.0228(19) 0.0171(15) -0.0035(13) 0.0023(11) 0.0000(12)
C31 0.0126(13) 0.0219(18) 0.0220(16) 0.0001(13) 0.0029(11) -0.0007(11)
C32 0.0183(14) 0.0164(17) 0.0279(18) -0.0008(13) -0.0033(12) -0.0022(12)
C33 0.0266(17) 0.023(2) 0.040(2) 0.0089(16) -0.0037(15) 0.0023(14)
C34 0.0237(17) 0.041(3) 0.0277(19) 0.0108(16) -0.0084(14) -0.0053(15)
C35 0.0275(18) 0.039(2) 0.0265(19) -0.0050(16) -0.0062(14) -0.0058(16)
C36 0.0250(16) 0.023(2) 0.0297(18) -0.0076(14) -0.0026(13) -0.0004(13)
C37 0.0163(13) 0.0180(17) 0.0111(13) -0.0011(11) -0.0006(10) 0.0004(11)
C38 0.0238(16) 0.0221(19) 0.0211(16) 0.0007(13) 0.0036(13) 0.0075(13)
C39 0.037(2) 0.030(2) 0.0203(17) -0.0037(14) 0.0076(14) 0.0090(15)
C40 0.0320(18) 0.034(2) 0.0151(16) 0.0022(14) 0.0031(13) 0.0015(15)
C41 0.0336(17) 0.0191(17) 0.0179(15) 0.0031(13) -0.0015(12) 0.0015(14)
C42 0.0274(15) 0.0161(18) 0.0152(14) -0.0016(12) -0.0015(11) 0.0032(12)
C43 0.0141(13) 0.0135(16) 0.0121(13) 0.0016(11) 0.0032(10) 0.0026(11)
C44 0.0178(14) 0.0147(16) 0.0151(14) 0.0002(11) 0.0000(11) -0.0013(11)
C45 0.0167(14) 0.0255(19) 0.0162(15) 0.0025(13) -0.0032(11) -0.0014(12)
C46 0.0167(13) 0.0246(19) 0.0217(15) 0.0102(13) 0.0010(11) 0.0029(12)
C47 0.0179(13) 0.0147(16) 0.0235(16) 0.0035(14) 0.0038(11) 0.0029(12)
C48 0.0160(13) 0.0154(17) 0.0180(14) 0.0015(12) 0.0015(10) 0.0004(11)
C49 0.0130(12) 0.0133(16) 0.0122(14) -0.0021(11) -0.0012(10) 0.0003(10)
C50 0.0150(13) 0.0146(16) 0.0129(14) -0.0024(11) -0.0024(10) -0.0020(11)
C51 0.0169(14) 0.0176(17) 0.0178(15) -0.0034(12) 0.0008(11) 0.0021(11)
C52 0.0159(13) 0.0132(16) 0.0214(15) -0.0057(12) -0.0043(11) 0.0047(11)
C53 0.0142(13) 0.0136(16) 0.0202(15) 0.0017(12) -0.0055(11) 0.0005(11)
C54 0.0095(12) 0.0158(16) 0.0152(14) -0.0008(11) -0.0023(10) -0.0012(10)
C55 0.0128(12) 0.0153(16) 0.0128(13) -0.0004(11) -0.0016(10) 0.0013(10)
C56 0.0142(13) 0.0166(17) 0.0181(15) -0.0017(12) -0.0034(11) 0.0035(11)
C57 0.0136(13) 0.0184(17) 0.0175(15) 0.0026(12) 0.0001(11) 0.0018(11)
C58 0.0146(14) 0.028(2) 0.0180(15) 0.0016(13) -0.0011(11) 0.0006(12)
C59 0.0221(16) 0.033(2) 0.0249(17) 0.0058(15) -0.0044(13) 0.0030(14)
C60 0.0300(19) 0.047(3) 0.033(2) 0.0110(19) -0.0127(16) -0.0048(17)
C61 0.0263(18) 0.056(3) 0.030(2) 0.0007(19) -0.0114(15) -0.0082(18)
C62 0.0309(18) 0.040(2) 0.0286(19) -0.0047(16) -0.0008(15) -0.0105(16)
C63 0.0190(15) 0.028(2) 0.0268(18) -0.0028(14) -0.0032(12) 0.0011(13)
C64 0.0155(13) 0.0183(17) 0.0099(13) 0.0000(11) 0.0006(10) -0.0006(11)
C65 0.053(2) 0.025(2) 0.028(2) 0.0063(16) 0.0181(17) 0.0145(17)
C66 0.060(3) 0.034(2) 0.0213(18) 0.0146(16) 0.0143(17) 0.0107(19)
C67 0.0339(18) 0.026(2) 0.0181(16) 0.0008(14) 0.0082(13) -0.0045(14)
C68 0.084(3) 0.025(2) 0.037(2) 0.0046(18) 0.035(2) 0.016(2)
C69 0.060(2) 0.027(2) 0.0288(19) 0.0124(16) 0.0184(17) 0.0174(18)
C70 0.0093(12) 0.0172(16) 0.0116(13) -0.0005(11) 0.0003(10) -0.0012(10)
C71 0.0145(13) 0.0142(17) 0.0234(16) 0.0000(12) -0.0005(11) 0.0026(11)
C72 0.0202(14) 0.0116(15) 0.0243(16) -0.0040(13) 0.0036(12) -0.0009(12)
C73 0.0215(15) 0.0220(19) 0.0185(15) -0.0058(13) 0.0011(12) -0.0052(12)
C74 0.0212(15) 0.028(2) 0.0163(15) 0.0054(13) -0.0050(12) -0.0022(13)
C75 0.0205(14) 0.0144(17) 0.0165(15) 0.0025(12) -0.0035(11) -0.0029(11)
C76 0.0152(13) 0.0165(17) 0.0126(13) -0.0001(12) 0.0018(10) -0.0020(12)
C77 0.0188(13) 0.0170(19) 0.0159(14) 0.0002(12) -0.0026(11) 0.0019(12)
C78 0.0206(14) 0.0094(15) 0.0164(14) 0.0033(11) 0.0009(11) -0.0016(11)
C79 0.0216(14) 0.0128(16) 0.0184(15) 0.0012(12) -0.0012(11) 0.0039(11)
C80 0.0255(16) 0.031(2) 0.0258(18) -0.0095(15) -0.0032(13) 0.0067(14)
C81 0.0197(16) 0.044(3) 0.039(2) -0.0113(18) -0.0109(15) 0.0049(15)
C82 0.038(2) 0.024(2) 0.0285(19) -0.0048(15) -0.0165(15) 0.0031(15)
C83 0.0404(19) 0.0186(19) 0.0152(15) -0.0011(13) -0.0033(14) 0.0019(14)
C84 0.0359(18) 0.0133(17) 0.0191(16) 0.0016(12) -0.0009(13) -0.0027(13)
C85 0.0180(14) 0.0170(17) 0.0175(15) 0.0012(12) -0.0036(11) -0.0046(11)
C86 0.0270(17) 0.023(2) 0.0271(18) 0.0064(14) 0.0021(13) -0.0019(14)
C87 0.0356(19) 0.029(2) 0.0264(18) 0.0104(16) -0.0002(14) -0.0094(16)
C88 0.0366(19) 0.0151(19) 0.0315(19) 0.0098(14) -0.0143(15) -0.0074(15)
C89 0.0323(18) 0.0168(18) 0.037(2) -0.0012(16) -0.0109(15) 0.0025(15)
C90 0.0224(15) 0.0144(17) 0.0244(17) 0.0025(13) -0.0010(12) -0.0007(12)
C91 0.0164(13) 0.0119(16) 0.0196(15) 0.0039(12) -0.0017(11) -0.0057(11)
C92 0.0183(14) 0.0211(18) 0.0188(15) 0.0019(13) 0.0024(11) -0.0029(12)
C93 0.0191(15) 0.025(2) 0.0242(17) 0.0088(14) 0.0019(12) -0.0031(13)
C94 0.0255(17) 0.0165(19) 0.0322(19) 0.0067(14) -0.0112(14) -0.0061(13)
C95 0.0348(19) 0.0189(19) 0.0267(18) -0.0021(14) -0.0079(14) -0.0012(14)
C96 0.0233(16) 0.0151(17) 0.0241(17) -0.0003(13) -0.0018(13) 0.0029(12)
Cl1 0.0161(3) 0.0178(4) 0.0171(3) -0.0022(3) 0.0027(3) -0.0039(3)
Cl2 0.0214(4) 0.0182(4) 0.0173(4) 0.0029(3) 0.0019(3) 0.0080(3)
F1 0.0293(10) 0.0210(11) 0.0263(10) 0.0020(8) 0.0058(8) -0.0128(8)
F2 0.0255(9) 0.0188(11) 0.0263(10) -0.0049(8) 0.0022(7) 0.0116(8)
O1 0.0203(11) 0.0368(16) 0.0207(12) 0.0005(10) 0.0028(9) -0.0040(10)
O2 0.0300(12) 0.0165(12) 0.0322(13) 0.0000(11) -0.0065(10) -0.0024(10)
O3 0.0341(13) 0.0183(14) 0.0327(14) -0.0002(11) -0.0124(10) 0.0067(10)
O4 0.0189(11) 0.0296(14) 0.0198(12) -0.0020(10) 0.0029(9) 0.0018(9)
P1 0.0135(3) 0.0104(4) 0.0158(4) -0.0004(3) 0.0007(3) 0.0010(3)
P2 0.0115(3) 0.0121(4) 0.0128(3) -0.0009(3) -0.0010(3) 0.0009(3)
P3 0.0111(3) 0.0122(4) 0.0135(4) 0.0002(3) -0.0005(3) 0.0008(3)
P4 0.0140(3) 0.0107(4) 0.0150(4) -0.0002(3) -0.0006(3) -0.0009(3)

loop_
_atom_type_symbol
_atom_type_description
_atom_type_scat_dispersion_real
_atom_type_scat_dispersion_imag
_atom_type_scat_source
C C 0.0033 0.0016 'International Tables Vol C Tables 4.2.6.8 and 6.1.1.4'
H H 0.0000 0.0000 'International Tables Vol C Tables 4.2.6.8 and 6.1.1.4'
P P 0.1023 0.0942 'International Tables Vol C Tables 4.2.6.8 and 6.1.1.4'
Cl Cl 0.1484 0.1585 'International Tables Vol C Tables 4.2.6.8 and 6.1.1.4'
Pd Pd -0.9988 1.0072 'International Tables Vol C Tables 4.2.6.8 and 6.1.1.4'
F F 0.0171 0.0103 'International Tables Vol C Tables 4.2.6.8 and 6.1.1.4'
O O 0.0106 0.0060 'International Tables Vol C Tables 4.2.6.8 and 6.1.1.4'

loop_
_geom_angle_atom_site_label_1
_geom_angle_atom_site_label_2
_geom_angle_atom_site_label_3
_geom_angle
C1 Pd1 P2 82.16(9)
C1 Pd1 P1 80.44(9)
P2 Pd1 P1 160.69(3)
C1 Pd1 Cl1 174.64(8)
P2 Pd1 Cl1 95.59(3)
P1 Pd1 Cl1 102.44(3)
C49 Pd2 P3 80.50(9)
C49 Pd2 P4 79.56(9)
P3 Pd2 P4 159.20(3)
C49 Pd2 Cl2 171.97(8)
P3 Pd2 Cl2 98.89(3)
P4 Pd2 Cl2 101.69(3)
C6 C1 C2 118.4(3)
C6 C1 Pd1 120.4(2)
C2 C1 Pd1 121.1(2)
C3 C2 C1 120.6(3)
C3 C2 C28 120.5(3)
C1 C2 C28 118.7(3)
C4 C3 C2 118.5(3)
C4 C3 H3 120.7
C2 C3 H3 120.7
F1 C4 C5 117.7(3)
F1 C4 C3 118.9(3)
C5 C4 C3 123.4(3)
C4 C5 C6 118.7(3)
C4 C5 H5 120.7
C6 C5 H5 120.7
C5 C6 C1 120.3(3)
C5 C6 C7 120.3(3)
C1 C6 C7 119.3(3)
C6 C7 C8 110.8(3)
C6 C7 P1 104.45(19)
C8 C7 P1 107.8(2)
C6 C7 H7 111.2
C8 C7 H7 111.2
P1 C7 H7 111.2
C9 C8 C7 114.4(2)
C9 C8 H8A 108.7
C7 C8 H8A 108.7
C9 C8 H8B 108.7
C7 C8 H8B 108.7
H8A C8 H8B 107.6
O1 C9 C10 121.1(3)
O1 C9 C8 121.5(3)
C10 C9 C8 117.4(2)
C15 C10 C11 118.4(3)
C15 C10 C9 121.9(3)
C11 C10 C9 119.6(3)
C12 C11 C10 120.9(3)
C12 C11 H11 119.5
C10 C11 H11 119.5
C11 C12 C13 120.1(4)
C11 C12 H12 119.9
C13 C12 H12 119.9
C14 C13 C12 119.8(3)
C14 C13 H13 120.1
C12 C13 H13 120.1
C13 C14 C15 119.9(3)
C13 C14 H14 120.0
C15 C14 H14 120.0
C14 C15 C10 120.7(3)
C14 C15 H15 119.6
C10 C15 H15 119.6
C21 C16 C17 119.4(3)
C21 C16 P1 118.7(2)
C17 C16 P1 122.0(2)
C18 C17 C16 119.8(3)
C18 C17 H17 120.1
C16 C17 H17 120.1
C19 C18 C17 120.1(3)
C19 C18 H18 119.9
C17 C18 H18 119.9
C20 C19 C18 120.1(3)
C20 C19 H19 119.9
C18 C19 H19 119.9
C19 C20 C21 120.3(3)
C19 C20 H20 119.9
C21 C20 H20 119.9
C16 C21 C20 120.2(3)
C16 C21 H21 119.9
C20 C21 H21 119.9
C27 C22 C23 119.0(3)
C27 C22 P1 118.6(2)
C23 C22 P1 122.2(2)
C22 C23 C24 120.1(3)
C22 C23 H23 120.0
C24 C23 H23 120.0
C25 C24 C23 120.4(3)
C25 C24 H24 119.8
C23 C24 H24 119.8
C24 C25 C26 119.9(3)
C24 C25 H25 120.0
C26 C25 H25 120.0
C25 C26 C27 120.0(3)
C25 C26 H26 120.0
C27 C26 H26 120.0
C22 C27 C26 120.6(3)
C22 C27 H27 119.7
C26 C27 H27 119.7
C2 C28 C29 109.4(2)
C2 C28 P2 105.1(2)
C29 C28 P2 108.7(2)
C2 C28 H28 111.2
C29 C28 H28 111.2
P2 C28 H28 111.2
C30 C29 C28 114.6(3)
C30 C29 H29A 108.6
C28 C29 H29A 108.6
C30 C29 H29B 108.6
C28 C29 H29B 108.6
H29A C29 H29B 107.6
O2 C30 C31 121.5(3)
O2 C30 C29 121.9(3)
C31 C30 C29 116.3(3)
C32 C31 C36 118.3(3)
C32 C31 C30 123.4(3)
C36 C31 C30 118.3(3)
C33 C32 C31 120.1(3)
C33 C32 H32 119.9
C31 C32 H32 119.9
C32 C33 C34 121.1(4)
C32 C33 H33 119.5
C34 C33 H33 119.5
C35 C34 C33 119.4(3)
C35 C34 H34 120.3
C33 C34 H34 120.3
C34 C35 C36 120.9(3)
C34 C35 H35 119.6
C36 C35 H35 119.6
C35 C36 C31 120.2(3)
C35 C36 H36 119.9
C31 C36 H36 119.9
C42 C37 C38 118.8(3)
C42 C37 P2 117.5(2)
C38 C37 P2 123.2(2)
C39 C38 C37 120.1(3)
C39 C38 H38 120.0
C37 C38 H38 120.0
C40 C39 C38 121.2(3)
C40 C39 H39 119.4
C38 C39 H39 119.4
C39 C40 C41 119.4(3)
C39 C40 H40 120.3
C41 C40 H40 120.3
C42 C41 C40 120.0(3)
C42 C41 H41 120.0
C40 C41 H41 120.0
C41 C42 C37 120.5(3)
C41 C42 H42 119.7
C37 C42 H42 119.7
C44 C43 C48 118.9(3)
C44 C43 P2 117.3(2)
C48 C43 P2 123.8(2)
C43 C44 C45 120.7(3)
C43 C44 H44 119.6
C45 C44 H44 119.6
C46 C45 C44 119.7(3)
C46 C45 H45 120.1
C44 C45 H45 120.1
C45 C46 C47 120.5(3)
C45 C46 H46 119.7
C47 C46 H46 119.7
C46 C47 C48 119.9(3)
C46 C47 H47 120.0
C48 C47 H47 120.0
C47 C48 C43 120.1(3)
C47 C48 H48 119.9
C43 C48 H48 119.9
C54 C49 C50 118.1(3)
C54 C49 Pd2 121.6(2)
C50 C49 Pd2 120.3(2)
C51 C50 C49 120.9(3)
C51 C50 C76 120.4(3)
C49 C50 C76 118.7(3)
C52 C51 C50 118.4(3)
C52 C51 H51 120.8
C50 C51 H51 120.8
F2 C52 C51 118.6(3)
F2 C52 C53 117.9(3)
C51 C52 C53 123.5(3)
C52 C53 C54 118.2(3)
C52 C53 H53 120.9
C54 C53 H53 120.9
C53 C54 C49 121.0(3)
C53 C54 C55 120.8(3)
C49 C54 C55 118.0(3)
C54 C55 C56 110.4(2)
C54 C55 P3 104.30(19)
C56 C55 P3 110.6(2)
C54 C55 H55 110.5
C56 C55 H55 110.5
P3 C55 H55 110.5
C57 C56 C55 112.7(3)
C57 C56 H56A 109.0
C55 C56 H56A 109.0
C57 C56 H56B 109.0
C55 C56 H56B 109.0
H56A C56 H56B 107.8
O3 C57 C58 121.3(3)
O3 C57 C56 120.9(3)
C58 C57 C56 117.8(3)
C63 C58 C59 118.9(3)
C63 C58 C57 123.2(3)
C59 C58 C57 117.9(3)
C60 C59 C58 120.5(4)
C60 C59 H59 119.7
C58 C59 H59 119.7
C61 C60 C59 120.1(4)
C61 C60 H60 119.9
C59 C60 H60 119.9
C60 C61 C62 120.2(4)
C60 C61 H61 119.9
C62 C61 H61 119.9
C61 C62 C63 119.7(4)
C61 C62 H62 120.2
C63 C62 H62 120.2
C58 C63 C62 120.5(3)
C58 C63 H63 119.8
C62 C63 H63 119.8
C69 C64 C65 118.2(3)
C69 C64 P3 120.0(2)
C65 C64 P3 121.8(2)
C66 C65 C64 121.0(3)
C66 C65 H65 119.5
C64 C65 H65 119.5
C67 C66 C65 120.7(3)
C67 C66 H66 119.7
C65 C66 H66 119.7
C68 C67 C66 119.1(3)
C68 C67 H67 120.5
C66 C67 H67 120.5
C67 C68 C69 121.0(4)
C67 C68 H68 119.5
C69 C68 H68 119.5
C64 C69 C68 120.0(3)
C64 C69 H69 120.0
C68 C69 H69 120.0
C71 C70 C75 119.8(3)
C71 C70 P3 124.0(2)
C75 C70 P3 116.2(2)
C70 C71 C72 119.9(3)
C70 C71 H71 120.1
C72 C71 H71 120.1
C73 C72 C71 119.9(3)
C73 C72 H72 120.0
C71 C72 H72 120.0
C74 C73 C72 120.5(3)
C74 C73 H73 119.8
C72 C73 H73 119.8
C73 C74 C75 119.6(3)
C73 C74 H74 120.2
C75 C74 H74 120.2
C70 C75 C74 120.3(3)
C70 C75 H75 119.9
C74 C75 H75 119.9
C50 C76 C77 111.6(3)
C50 C76 P4 103.08(19)
C77 C76 P4 109.0(2)
C50 C76 H76 111.0
C77 C76 H76 111.0
P4 C76 H76 111.0
C78 C77 C76 113.4(2)
C78 C77 H77A 108.9
C76 C77 H77A 108.9
C78 C77 H77B 108.9
C76 C77 H77B 108.9
H77A C77 H77B 107.7
O4 C78 C79 121.1(3)
O4 C78 C77 121.3(3)
C79 C78 C77 117.6(2)
C80 C79 C84 119.0(3)
C80 C79 C78 123.1(3)
C84 C79 C78 117.9(3)
C79 C80 C81 120.1(3)
C79 C80 H80 120.0
C81 C80 H80 120.0
C82 C81 C80 120.1(3)
C82 C81 H81 119.9
C80 C81 H81 119.9
C83 C82 C81 120.0(3)
C83 C82 H82 120.0
C81 C82 H82 120.0
C84 C83 C82 119.8(3)
C84 C83 H83 120.1
C82 C83 H83 120.1
C83 C84 C79 121.0(3)
C83 C84 H84 119.5
C79 C84 H84 119.5
C86 C85 C90 119.5(3)
C86 C85 P4 120.8(2)
C90 C85 P4 119.7(2)
C87 C86 C85 120.1(3)
C87 C86 H86 120.0
C85 C86 H86 120.0
C88 C87 C86 119.7(3)
C88 C87 H87 120.1
C86 C87 H87 120.1
C89 C88 C87 120.7(3)
C89 C88 H88 119.6
C87 C88 H88 119.6
C88 C89 C90 120.2(3)
C88 C89 H89 119.9
C90 C89 H89 119.9
C89 C90 C85 119.8(3)
C89 C90 H90 120.1
C85 C90 H90 120.1
C92 C91 C96 119.1(3)
C92 C91 P4 123.9(2)
C96 C91 P4 117.0(2)
C91 C92 C93 119.7(3)
C91 C92 H92 120.2
C93 C92 H92 120.2
C94 C93 C92 121.1(3)
C94 C93 H93 119.5
C92 C93 H93 119.5
C93 C94 C95 119.6(3)
C93 C94 H94 120.2
C95 C94 H94 120.2
C96 C95 C94 119.5(3)
C96 C95 H95 120.3
C94 C95 H95 120.3
C95 C96 C91 120.9(3)
C95 C96 H96 119.5
C91 C96 H96 119.5
C16 P1 C22 104.71(14)
C16 P1 C7 106.30(14)
C22 P1 C7 108.11(13)
C16 P1 Pd1 127.73(10)
C22 P1 Pd1 108.18(10)
C7 P1 Pd1 100.67(10)
C43 P2 C37 107.45(13)
C43 P2 C28 107.78(14)
C37 P2 C28 104.78(13)
C43 P2 Pd1 115.30(10)
C37 P2 Pd1 118.19(10)
C28 P2 Pd1 102.24(10)
C70 P3 C64 105.48(13)
C70 P3 C55 107.75(14)
C64 P3 C55 105.67(13)
C70 P3 Pd2 110.46(10)
C64 P3 Pd2 124.79(10)
C55 P3 Pd2 101.59(10)
C85 P4 C91 103.70(14)
C85 P4 C76 106.45(14)
C91 P4 C76 106.72(14)
C85 P4 Pd2 129.10(10)
C91 P4 Pd2 108.54(10)
C76 P4 Pd2 100.71(10)

loop_
_geom_bond_atom_site_label_1
_geom_bond_atom_site_label_2
_geom_bond_distance
Pd1 C1 2.027(3)
Pd1 P2 2.2818(8)
Pd1 P1 2.3014(8)
Pd1 Cl1 2.3817(7)
Pd2 C49 2.025(3)
Pd2 P3 2.2910(8)
Pd2 P4 2.2932(8)
Pd2 Cl2 2.3734(8)
C1 C6 1.409(4)
C1 C2 1.416(4)
C2 C3 1.393(4)
C2 C28 1.514(4)
C3 C4 1.371(4)
C3 H3 0.9500
C4 F1 1.365(3)
C4 C5 1.370(5)
C5 C6 1.400(4)
C5 H5 0.9500
C6 C7 1.512(4)
C7 C8 1.538(4)
C7 P1 1.844(3)
C7 H7 1.0000
C8 C9 1.524(4)
C8 H8A 0.9900
C8 H8B 0.9900
C9 O1 1.211(3)
C9 C10 1.485(4)
C10 C15 1.390(4)
C10 C11 1.390(5)
C11 C12 1.372(5)
C11 H11 0.9500
C12 C13 1.382(6)
C12 H12 0.9500
C13 C14 1.382(5)
C13 H13 0.9500
C14 C15 1.382(4)
C14 H14 0.9500
C15 H15 0.9500
C16 C21 1.387(4)
C16 C17 1.403(4)
C16 P1 1.823(3)
C17 C18 1.388(5)
C17 H17 0.9500
C18 C19 1.386(5)
C18 H18 0.9500
C19 C20 1.376(4)
C19 H19 0.9500
C20 C21 1.389(5)
C20 H20 0.9500
C21 H21 0.9500
C22 C27 1.386(4)
C22 C23 1.388(4)
C22 P1 1.828(3)
C23 C24 1.391(4)
C23 H23 0.9500
C24 C25 1.375(5)
C24 H24 0.9500
C25 C26 1.377(5)
C25 H25 0.9500
C26 C27 1.389(4)
C26 H26 0.9500
C27 H27 0.9500
C28 C29 1.553(4)
C28 P2 1.849(3)
C28 H28 1.0000
C29 C30 1.507(4)
C29 H29A 0.9900
C29 H29B 0.9900
C30 O2 1.218(4)
C30 C31 1.484(4)
C31 C32 1.400(5)
C31 C36 1.401(4)
C32 C33 1.373(5)
C32 H32 0.9500
C33 C34 1.377(5)
C33 H33 0.9500
C34 C35 1.368(6)
C34 H34 0.9500
C35 C36 1.382(5)
C35 H35 0.9500
C36 H36 0.9500
C37 C42 1.393(4)
C37 C38 1.395(4)
C37 P2 1.809(3)
C38 C39 1.377(4)
C38 H38 0.9500
C39 C40 1.370(5)
C39 H39 0.9500
C40 C41 1.391(5)
C40 H40 0.9500
C41 C42 1.384(4)
C41 H41 0.9500
C42 H42 0.9500
C43 C44 1.391(4)
C43 C48 1.404(4)
C43 P2 1.806(3)
C44 C45 1.398(4)
C44 H44 0.9500
C45 C46 1.375(5)
C45 H45 0.9500
C46 C47 1.390(5)
C46 H46 0.9500
C47 C48 1.393(4)
C47 H47 0.9500
C48 H48 0.9500
C49 C54 1.409(4)
C49 C50 1.414(4)
C50 C51 1.391(4)
C50 C76 1.516(4)
C51 C52 1.369(4)
C51 H51 0.9500
C52 F2 1.363(3)
C52 C53 1.376(4)
C53 C54 1.391(4)
C53 H53 0.9500
C54 C55 1.510(4)
C55 C56 1.540(4)
C55 P3 1.835(3)
C55 H55 1.0000
C56 C57 1.517(4)
C56 H56A 0.9900
C56 H56B 0.9900
C57 O3 1.212(4)
C57 C58 1.496(4)
C58 C63 1.386(5)
C58 C59 1.393(4)
C59 C60 1.379(5)
C59 H59 0.9500
C60 C61 1.379(6)
C60 H60 0.9500
C61 C62 1.380(6)
C61 H61 0.9500
C62 C63 1.394(5)
C62 H62 0.9500
C63 H63 0.9500
C64 C69 1.364(5)
C64 C65 1.386(5)
C64 P3 1.822(3)
C65 C66 1.369(5)
C65 H65 0.9500
C66 C67 1.359(5)
C66 H66 0.9500
C67 C68 1.355(5)
C67 H67 0.9500
C68 C69 1.396(5)
C68 H68 0.9500
C69 H69 0.9500
C70 C71 1.389(4)
C70 C75 1.389(4)
C70 P3 1.822(3)
C71 C72 1.391(4)
C71 H71 0.9500
C72 C73 1.389(5)
C72 H72 0.9500
C73 C74 1.378(5)
C73 H73 0.9500
C74 C75 1.394(4)
C74 H74 0.9500
C75 H75 0.9500
C76 C77 1.538(4)
C76 P4 1.834(3)
C76 H76 1.0000
C77 C78 1.524(4)
C77 H77A 0.9900
C77 H77B 0.9900
C78 O4 1.202(3)
C78 C79 1.496(4)
C79 C80 1.387(4)
C79 C84 1.393(4)
C80 C81 1.387(5)
C80 H80 0.9500
C81 C82 1.387(5)
C81 H81 0.9500
C82 C83 1.378(5)
C82 H82 0.9500
C83 C84 1.378(5)
C83 H83 0.9500
C84 H84 0.9500
C85 C86 1.396(4)
C85 C90 1.398(4)
C85 P4 1.818(3)
C86 C87 1.390(5)
C86 H86 0.9500
C87 C88 1.384(5)
C87 H87 0.9500
C88 C89 1.375(5)
C88 H88 0.9500
C89 C90 1.390(5)
C89 H89 0.9500
C90 H90 0.9500
C91 C92 1.385(4)
C91 C96 1.392(4)
C91 P4 1.821(3)
C92 C93 1.392(4)
C92 H92 0.9500
C93 C94 1.373(5)
C93 H93 0.9500
C94 C95 1.392(5)
C94 H94 0.9500
C95 C96 1.387(5)
C95 H95 0.9500
C96 H96 0.9500
